data_4338329
loop_
_publ_author_name
'Gass, Ian A.'
'Tewary, Subrata'
'Rajaraman, Gopalan'
'Asadi, Mousa'
'Lupton, David W.'
'Moubaraki, Boujemaa'
'Chastanet, Guillaume'
'L\'etard, Jean-Francois'
'Murray, Keith S.'

_publ_section_title
;
 Solvate-Dependent Spin Crossover and Exchange in Cobalt(II) Oxazolidine
 Nitroxide Chelates.
;
_journal_issue 10
_journal_name_full 'Inorganic chemistry'
_journal_page_first 5055
_journal_page_last 5066
_journal_paper_doi 10.1021/ic5001057
_journal_volume 53
_journal_year 2014
_chemical_formula_moiety
;
C30 H32 Co N6 O4, 2(C24 F20 B), (C H2 Cl2)
;
_chemical_formula_sum 'C79 H34 B2 Cl2 Co F40 N6 O4'
_chemical_formula_weight 2042.57
_chemical_name_systematic
; 
 ? 
;
_space_group_IT_number 2
_symmetry_cell_setting triclinic
_symmetry_space_group_name_Hall '-P 1'
_symmetry_space_group_name_H-M 'P -1'
_atom_sites_solution_hydrogens geom
_atom_sites_solution_primary direct
_atom_sites_solution_secondary difmap
_audit_creation_method SHELXL-97
_cell_angle_alpha 90.156(2)
_cell_angle_beta 95.968(2)
_cell_angle_gamma 113.680(2)
_cell_formula_units_Z 2
_cell_length_a 13.0222(7)
_cell_length_b 14.0488(8)
_cell_length_c 22.9888(14)
_cell_measurement_reflns_used 7926
_cell_measurement_temperature 123(2)
_cell_measurement_theta_max 25.88
_cell_measurement_theta_min 2.44
_cell_volume 3826.2(4)
_computing_cell_refinement 'Bruker Apex2 V2.0'
_computing_data_collection 'Bruker Apex2 V2.0'
_computing_data_reduction 'Bruker Apex2 V2.0'
_computing_molecular_graphics X-SEED
_computing_publication_material 'XCIF V6.12 (BrukerAXS, 2001).'
_computing_structure_refinement 'SHELXL-97 (Sheldrick, 1997)'
_computing_structure_solution 'SHELXS-97 (Sheldrick, 1990)'
_diffrn_ambient_temperature 123(2)
_diffrn_measured_fraction_theta_full 0.989
_diffrn_measured_fraction_theta_max 0.984
_diffrn_measurement_device_type 'APEX X8'
_diffrn_measurement_method 'scans in phi and omega'
_diffrn_radiation_monochromator graphite
_diffrn_radiation_source 'fine-focus sealed tube'
_diffrn_radiation_type MoK\a
_diffrn_radiation_wavelength 0.71073
_diffrn_reflns_av_R_equivalents 0.0399
_diffrn_reflns_av_sigmaI/netI 0.0690
_diffrn_reflns_limit_h_max 16
_diffrn_reflns_limit_h_min -15
_diffrn_reflns_limit_k_max 18
_diffrn_reflns_limit_k_min -18
_diffrn_reflns_limit_l_max 29
_diffrn_reflns_limit_l_min -29
_diffrn_reflns_number 40778
_diffrn_reflns_theta_full 27.50
_diffrn_reflns_theta_max 27.61
_diffrn_reflns_theta_min 1.72
_diffrn_standards_decay_% 0
_diffrn_standards_interval_count 0
_diffrn_standards_interval_time 0
_diffrn_standards_number 0
_exptl_absorpt_coefficient_mu 0.450
_exptl_absorpt_correction_T_max 0.956
_exptl_absorpt_correction_T_min 0.947
_exptl_absorpt_correction_type multi-scan
_exptl_absorpt_process_details SADABS
_exptl_crystal_colour orange
_exptl_crystal_density_diffrn 1.773
_exptl_crystal_density_method 'not measured'
_exptl_crystal_description block
_exptl_crystal_F_000 2026
_exptl_crystal_size_max 0.25
_exptl_crystal_size_mid 0.1
_exptl_crystal_size_min 0.1
_refine_diff_density_max 0.727
_refine_diff_density_min -0.888
_refine_diff_density_rms 0.074
_refine_ls_extinction_method none
_refine_ls_goodness_of_fit_ref 1.024
_refine_ls_hydrogen_treatment constr
_refine_ls_matrix_type full
_refine_ls_number_parameters 1211
_refine_ls_number_reflns 17491
_refine_ls_number_restraints 0
_refine_ls_restrained_S_all 1.024
_refine_ls_R_factor_all 0.0928
_refine_ls_R_factor_gt 0.0501
_refine_ls_shift/su_max 0.001
_refine_ls_shift/su_mean 0.000
_refine_ls_structure_factor_coef Fsqd
_refine_ls_weighting_details 'calc w=1/[\s^2^(Fo^2^)+(0.0539P)^2^+1.9428P] where P=(Fo^2^+2Fc^2^)/3'
_refine_ls_weighting_scheme calc
_refine_ls_wR_factor_gt 0.1113
_refine_ls_wR_factor_ref 0.1295
_reflns_number_gt 11332
_reflns_number_total 17491
_reflns_threshold_expression >2sigma(I)
_cod_data_source_file ic5001057_si_002.cif
_cod_data_source_block 811c
_cod_depositor_comments 'Adding full bibliography for 4338328--4338331.cif.'
_cod_original_sg_symbol_H-M P-1
_cod_database_code 4338329

loop_
_symmetry_equiv_pos_as_xyz
'x, y, z'
'-x, -y, -z'

loop_
_atom_site_label
_atom_site_type_symbol
_atom_site_fract_x
_atom_site_fract_y
_atom_site_fract_z
_atom_site_U_iso_or_equiv
_atom_site_adp_type
_atom_site_occupancy
_atom_site_symmetry_multiplicity
_atom_site_calc_flag
_atom_site_refinement_flags
Co1 Co 0.60489(3) 0.07047(3) 0.255071(16) 0.01486(9) Uani 1 1 d .
Cl1 Cl 0.23168(15) 0.85952(13) 0.03454(6) 0.0988(5) Uani 1 1 d .
Cl2 Cl 0.08779(15) 0.96711(15) 0.04912(10) 0.1267(7) Uani 1 1 d .
F1 F 0.13304(14) 0.29238(13) 0.24077(8) 0.0289(4) Uani 1 1 d .
F2 F 0.14003(17) 0.12582(16) 0.29251(10) 0.0494(6) Uani 1 1 d .
F3 F 0.23523(17) 0.01015(15) 0.24310(11) 0.0544(7) Uani 1 1 d .
F4 F 0.32829(15) 0.06822(14) 0.14163(10) 0.0419(5) Uani 1 1 d .
F5 F 0.32946(14) 0.23766(13) 0.09077(8) 0.0300(4) Uani 1 1 d .
F6 F 0.14055(14) 0.25305(12) 0.03304(8) 0.0279(4) Uani 1 1 d .
F7 F 0.19683(16) 0.29383(15) -0.07454(8) 0.0382(5) Uani 1 1 d .
F8 F 0.36750(16) 0.47783(15) -0.09575(8) 0.0373(5) Uani 1 1 d .
F9 F 0.47417(14) 0.62167(13) -0.00571(8) 0.0307(4) Uani 1 1 d .
F10 F 0.41803(14) 0.58527(12) 0.10072(7) 0.0249(4) Uani 1 1 d .
F11 F 0.46488(13) 0.44035(13) 0.17228(8) 0.0263(4) Uani 1 1 d .
F12 F 0.59645(14) 0.56678(15) 0.26102(9) 0.0389(5) Uani 1 1 d .
F13 F 0.50916(18) 0.66067(16) 0.33412(9) 0.0484(6) Uani 1 1 d .
F14 F 0.28659(17) 0.62270(14) 0.31564(8) 0.0379(5) Uani 1 1 d .
F15 F 0.15650(13) 0.50633(12) 0.22494(7) 0.0239(4) Uani 1 1 d .
F16 F -0.00649(14) 0.20214(13) 0.13419(8) 0.0302(4) Uani 1 1 d .
F17 F -0.19853(14) 0.20976(15) 0.09546(9) 0.0384(5) Uani 1 1 d .
F18 F -0.20699(15) 0.38885(16) 0.05336(9) 0.0410(5) Uani 1 1 d .
F19 F -0.01242(16) 0.56475(15) 0.05898(8) 0.0362(5) Uani 1 1 d .
F20 F 0.18284(14) 0.56124(12) 0.10256(8) 0.0255(4) Uani 1 1 d .
F21 F -0.03157(13) 0.42474(11) 0.57923(8) 0.0252(4) Uani 1 1 d .
F22 F -0.23415(15) 0.42467(13) 0.54468(9) 0.0330(4) Uani 1 1 d .
F23 F -0.42512(14) 0.25162(13) 0.55100(8) 0.0294(4) Uani 1 1 d .
F24 F -0.40933(13) 0.07452(13) 0.59050(8) 0.0270(4) Uani 1 1 d .
F25 F -0.21267(13) 0.06978(12) 0.62304(7) 0.0237(4) Uani 1 1 d .
F26 F -0.09758(13) 0.08650(12) 0.52499(7) 0.0215(4) Uani 1 1 d .
F27 F -0.11495(15) -0.10830(12) 0.52255(7) 0.0272(4) Uani 1 1 d .
F28 F 0.00554(16) -0.17020(13) 0.60785(8) 0.0346(5) Uani 1 1 d .
F29 F 0.12686(15) -0.03702(13) 0.69813(8) 0.0330(4) Uani 1 1 d .
F30 F 0.13826(14) 0.15449(12) 0.70517(7) 0.0255(4) Uani 1 1 d .
F31 F -0.06305(14) 0.17995(13) 0.72342(7) 0.0280(4) Uani 1 1 d .
F32 F -0.00346(16) 0.28284(16) 0.82710(8) 0.0431(5) Uani 1 1 d .
F33 F 0.16501(16) 0.47835(16) 0.84004(8) 0.0412(5) Uani 1 1 d .
F34 F 0.27111(14) 0.56641(13) 0.74596(8) 0.0318(4) Uani 1 1 d .
F35 F 0.20825(14) 0.46920(12) 0.64193(7) 0.0253(4) Uani 1 1 d .
F36 F -0.03755(13) 0.30339(12) 0.48568(7) 0.0232(4) Uani 1 1 d .
F37 F 0.10833(15) 0.37523(13) 0.40872(7) 0.0278(4) Uani 1 1 d .
F38 F 0.32733(15) 0.40314(14) 0.43458(8) 0.0356(5) Uani 1 1 d .
F39 F 0.39803(14) 0.36031(14) 0.54311(8) 0.0343(5) Uani 1 1 d .
F40 F 0.25544(13) 0.29527(12) 0.62365(7) 0.0235(4) Uani 1 1 d .
O1 O 0.70096(17) -0.00265(15) 0.22057(9) 0.0246(5) Uani 1 1 d .
O2 O 0.53895(17) -0.11036(16) 0.08837(9) 0.0266(5) Uani 1 1 d .
O3 O 0.50761(16) 0.14177(14) 0.29089(8) 0.0201(4) Uani 1 1 d .
O4 O 0.67286(17) 0.24837(14) 0.42256(8) 0.0213(4) Uani 1 1 d .
N1 N 0.58190(19) 0.12111(17) 0.17671(10) 0.0177(5) Uani 1 1 d .
N2 N 0.4692(2) -0.05747(17) 0.22962(10) 0.0193(5) Uani 1 1 d .
N3 N 0.6638(2) -0.04379(19) 0.16904(11) 0.0235(6) Uani 1 1 d .
N4 N 0.74187(19) 0.19876(17) 0.27936(10) 0.0164(5) Uani 1 1 d .
N5 N 0.62945(19) 0.02020(17) 0.33410(10) 0.0178(5) Uani 1 1 d .
N6 N 0.5525(2) 0.19010(17) 0.34021(10) 0.0189(5) Uani 1 1 d .
C1 C 0.5867(2) 0.2178(2) 0.16920(13) 0.0205(6) Uani 1 1 d .
H1 H 0.6006 0.2624 0.2029 0.025 Uiso 1 1 calc R
C2 C 0.5722(2) 0.2546(2) 0.11514(13) 0.0238(7) Uani 1 1 d .
H2 H 0.5753 0.3231 0.1115 0.029 Uiso 1 1 calc R
C3 C 0.5531(3) 0.1902(2) 0.06626(14) 0.0269(7) Uani 1 1 d .
H3 H 0.5437 0.2138 0.0282 0.032 Uiso 1 1 calc R
C4 C 0.5478(2) 0.0911(2) 0.07322(13) 0.0252(7) Uani 1 1 d .
H4 H 0.5349 0.0456 0.0401 0.030 Uiso 1 1 calc R
C5 C 0.5614(2) 0.0588(2) 0.12867(12) 0.0192(6) Uani 1 1 d .
C6 C 0.5544(2) -0.0507(2) 0.13971(13) 0.0216(6) Uani 1 1 d .
C7 C 0.4598(2) -0.1057(2) 0.17748(13) 0.0212(6) Uani 1 1 d .
C8 C 0.3693(3) -0.1967(2) 0.15863(15) 0.0288(7) Uani 1 1 d .
H8 H 0.3652 -0.2298 0.1219 0.035 Uiso 1 1 calc R
C9 C 0.2839(3) -0.2393(2) 0.19437(16) 0.0318(8) Uani 1 1 d .
H9 H 0.2202 -0.3019 0.1823 0.038 Uiso 1 1 calc R
C10 C 0.2925(3) -0.1898(2) 0.24741(15) 0.0299(8) Uani 1 1 d .
H10 H 0.2347 -0.2174 0.2724 0.036 Uiso 1 1 calc R
C11 C 0.3863(2) -0.0994(2) 0.26393(13) 0.0223(6) Uani 1 1 d .
H11 H 0.3924 -0.0657 0.3008 0.027 Uiso 1 1 calc R
C12 C 0.6441(3) -0.1185(3) 0.07986(14) 0.0290(7) Uani 1 1 d .
H12A H 0.6905 -0.0604 0.0570 0.035 Uiso 1 1 calc R
H12B H 0.6289 -0.1850 0.0586 0.035 Uiso 1 1 calc R
C13 C 0.7045(3) -0.1139(2) 0.14052(14) 0.0248(7) Uani 1 1 d .
C14 C 0.8322(3) -0.0634(3) 0.14402(16) 0.0333(8) Uani 1 1 d .
H14A H 0.8557 0.0051 0.1272 0.050 Uiso 1 1 calc R
H14B H 0.8588 -0.1073 0.1221 0.050 Uiso 1 1 calc R
H14C H 0.8647 -0.0553 0.1851 0.050 Uiso 1 1 calc R
C15 C 0.6621(3) -0.2184(2) 0.17038(15) 0.0317(8) Uani 1 1 d .
H15A H 0.6909 -0.2069 0.2121 0.048 Uiso 1 1 calc R
H15B H 0.6889 -0.2658 0.1520 0.048 Uiso 1 1 calc R
H15C H 0.5794 -0.2490 0.1661 0.048 Uiso 1 1 calc R
C16 C 0.8249(2) 0.2400(2) 0.24473(13) 0.0209(6) Uani 1 1 d .
H16 H 0.8175 0.2067 0.2076 0.025 Uiso 1 1 calc R
C17 C 0.9202(2) 0.3288(2) 0.26143(14) 0.0247(7) Uani 1 1 d .
H17 H 0.9764 0.3569 0.2357 0.030 Uiso 1 1 calc R
C18 C 0.9333(2) 0.3764(2) 0.31551(14) 0.0235(7) Uani 1 1 d .
H18 H 0.9988 0.4376 0.3275 0.028 Uiso 1 1 calc R
C19 C 0.8506(2) 0.3346(2) 0.35236(13) 0.0209(6) Uani 1 1 d .
H19 H 0.8584 0.3653 0.3903 0.025 Uiso 1 1 calc R
C20 C 0.7557(2) 0.2465(2) 0.33219(12) 0.0160(6) Uani 1 1 d .
C21 C 0.6609(2) 0.1930(2) 0.37004(12) 0.0171(6) Uani 1 1 d .
C22 C 0.6547(2) 0.0847(2) 0.38167(12) 0.0172(6) Uani 1 1 d .
C23 C 0.6814(2) 0.0580(2) 0.43715(13) 0.0219(6) Uani 1 1 d .
H23 H 0.7000 0.1058 0.4698 0.026 Uiso 1 1 calc R
C24 C 0.6803(2) -0.0403(2) 0.44396(14) 0.0249(7) Uani 1 1 d .
H24 H 0.6986 -0.0609 0.4816 0.030 Uiso 1 1 calc R
C25 C 0.6524(2) -0.1077(2) 0.39567(14) 0.0231(7) Uani 1 1 d .
H25 H 0.6502 -0.1758 0.3996 0.028 Uiso 1 1 calc R
C26 C 0.6278(2) -0.0750(2) 0.34181(14) 0.0218(6) Uani 1 1 d .
H26 H 0.6087 -0.1218 0.3086 0.026 Uiso 1 1 calc R
C27 C 0.6142(3) 0.3162(2) 0.41301(13) 0.0233(7) Uani 1 1 d .
H27A H 0.6618 0.3807 0.3950 0.028 Uiso 1 1 calc R
H27B H 0.5945 0.3353 0.4505 0.028 Uiso 1 1 calc R
C28 C 0.5082(2) 0.2545(2) 0.37202(13) 0.0205(6) Uani 1 1 d .
C29 C 0.4724(3) 0.3208(2) 0.32956(15) 0.0295(7) Uani 1 1 d .
H29A H 0.5364 0.3635 0.3090 0.044 Uiso 1 1 calc R
H29B H 0.4471 0.3661 0.3512 0.044 Uiso 1 1 calc R
H29C H 0.4104 0.2756 0.3010 0.044 Uiso 1 1 calc R
C30 C 0.4112(3) 0.1822(2) 0.40397(15) 0.0341(8) Uani 1 1 d .
H30A H 0.3518 0.1338 0.3755 0.051 Uiso 1 1 calc R
H30B H 0.3805 0.2236 0.4252 0.051 Uiso 1 1 calc R
H30C H 0.4391 0.1429 0.4318 0.051 Uiso 1 1 calc R
C31 C 0.2285(2) 0.2741(2) 0.16230(13) 0.0197(6) Uani 1 1 d .
C32 C 0.1830(2) 0.2393(2) 0.21412(14) 0.0232(7) Uani 1 1 d .
C33 C 0.1843(3) 0.1528(2) 0.24179(15) 0.0316(8) Uani 1 1 d .
C34 C 0.2331(3) 0.0949(2) 0.21735(17) 0.0337(8) Uani 1 1 d .
C35 C 0.2801(3) 0.1248(2) 0.16617(16) 0.0302(8) Uani 1 1 d .
C36 C 0.2780(2) 0.2133(2) 0.14029(14) 0.0240(7) Uani 1 1 d .
C37 C 0.2792(2) 0.4138(2) 0.07386(12) 0.0178(6) Uani 1 1 d .
C38 C 0.2261(2) 0.3458(2) 0.02572(14) 0.0217(6) Uani 1 1 d .
C39 C 0.2531(3) 0.3652(2) -0.03049(13) 0.0245(7) Uani 1 1 d .
C40 C 0.3381(3) 0.4577(2) -0.04125(13) 0.0250(7) Uani 1 1 d .
C41 C 0.3921(2) 0.5291(2) 0.00420(13) 0.0216(6) Uani 1 1 d .
C42 C 0.3617(2) 0.5069(2) 0.05987(13) 0.0195(6) Uani 1 1 d .
C43 C 0.3047(2) 0.4689(2) 0.19182(12) 0.0176(6) Uani 1 1 d .
C44 C 0.4172(2) 0.4870(2) 0.20545(13) 0.0200(6) Uani 1 1 d .
C45 C 0.4872(3) 0.5509(2) 0.25170(14) 0.0267(7) Uani 1 1 d .
C46 C 0.4438(3) 0.5981(2) 0.28876(14) 0.0303(8) Uani 1 1 d .
C47 C 0.3312(3) 0.5796(2) 0.27862(13) 0.0260(7) Uani 1 1 d .
C48 C 0.2660(2) 0.5179(2) 0.23108(13) 0.0191(6) Uani 1 1 d .
C49 C 0.1008(2) 0.3818(2) 0.12126(12) 0.0174(6) Uani 1 1 d .
C50 C -0.0009(2) 0.2959(2) 0.11718(13) 0.0226(7) Uani 1 1 d .
C51 C -0.1034(2) 0.2975(2) 0.09617(14) 0.0263(7) Uani 1 1 d .
C52 C -0.1082(3) 0.3870(3) 0.07557(14) 0.0289(7) Uani 1 1 d .
C53 C -0.0103(3) 0.4752(2) 0.07860(13) 0.0244(7) Uani 1 1 d .
C54 C 0.0893(2) 0.4710(2) 0.10109(12) 0.0204(6) Uani 1 1 d .
C55 C -0.1084(2) 0.2464(2) 0.59924(12) 0.0172(6) Uani 1 1 d .
C56 C -0.1239(2) 0.3348(2) 0.58178(12) 0.0189(6) Uani 1 1 d .
C57 C -0.2262(3) 0.3378(2) 0.56462(13) 0.0214(6) Uani 1 1 d .
C58 C -0.3237(2) 0.2501(2) 0.56730(13) 0.0208(6) Uani 1 1 d .
C59 C -0.3152(2) 0.1612(2) 0.58738(12) 0.0193(6) Uani 1 1 d .
C60 C -0.2100(2) 0.1612(2) 0.60328(12) 0.0185(6) Uani 1 1 d .
C61 C 0.0181(2) 0.1313(2) 0.61606(12) 0.0148(6) Uani 1 1 d .
C62 C -0.0411(2) 0.0590(2) 0.57016(12) 0.0174(6) Uani 1 1 d .
C63 C -0.0497(2) -0.0415(2) 0.56701(13) 0.0193(6) Uani 1 1 d .
C64 C 0.0091(2) -0.0733(2) 0.60981(13) 0.0209(6) Uani 1 1 d .
C65 C 0.0716(2) -0.0051(2) 0.65543(13) 0.0205(6) Uani 1 1 d .
C66 C 0.0746(2) 0.0938(2) 0.65770(12) 0.0181(6) Uani 1 1 d .
C67 C 0.0693(2) 0.3176(2) 0.67643(13) 0.0182(6) Uani 1 1 d .
C68 C 0.0195(2) 0.2767(2) 0.72662(13) 0.0230(7) Uani 1 1 d .
C69 C 0.0494(3) 0.3280(3) 0.78085(13) 0.0272(7) Uani 1 1 d .
C70 C 0.1347(3) 0.4263(3) 0.78776(14) 0.0274(7) Uani 1 1 d .
C71 C 0.1871(2) 0.4707(2) 0.74006(14) 0.0236(7) Uani 1 1 d .
C72 C 0.1532(2) 0.4171(2) 0.68626(13) 0.0198(6) Uani 1 1 d .
C73 C 0.1019(2) 0.2993(2) 0.56061(12) 0.0167(6) Uani 1 1 d .
C74 C 0.0702(2) 0.3193(2) 0.50417(13) 0.0195(6) Uani 1 1 d .
C75 C 0.1446(3) 0.3550(2) 0.46225(12) 0.0204(6) Uani 1 1 d .
C76 C 0.2541(3) 0.3692(2) 0.47506(14) 0.0245(7) Uani 1 1 d .
C77 C 0.2903(2) 0.3486(2) 0.52977(14) 0.0230(7) Uani 1 1 d .
C78 C 0.2142(2) 0.3141(2) 0.57049(12) 0.0194(6) Uani 1 1 d .
C79 C 0.1184(5) 0.8618(5) 0.0686(3) 0.098(2) Uani 1 1 d .
H79A H 0.0509 0.7967 0.0575 0.118 Uiso 1 1 calc R
H79B H 0.1370 0.8649 0.1116 0.118 Uiso 1 1 calc R
B1 B 0.2283(3) 0.3844(2) 0.13770(14) 0.0166(7) Uani 1 1 d .
B2 B 0.0199(3) 0.2493(2) 0.61344(14) 0.0163(7) Uani 1 1 d .

loop_
_atom_site_aniso_label
_atom_site_aniso_U_11
_atom_site_aniso_U_22
_atom_site_aniso_U_33
_atom_site_aniso_U_23
_atom_site_aniso_U_13
_atom_site_aniso_U_12
Co1 0.0160(2) 0.01449(18) 0.01355(19) -0.00320(14) -0.00109(15) 0.00628(15)
Cl1 0.1260(13) 0.1267(13) 0.0585(9) -0.0037(8) 0.0131(9) 0.0658(11)
Cl2 0.0929(12) 0.1256(14) 0.1613(19) -0.0176(13) -0.0343(12) 0.0556(11)
F1 0.0296(10) 0.0331(10) 0.0298(10) 0.0080(8) 0.0141(8) 0.0162(8)
F2 0.0491(13) 0.0530(13) 0.0546(14) 0.0369(11) 0.0274(11) 0.0241(11)
F3 0.0400(12) 0.0351(11) 0.0974(19) 0.0376(12) 0.0200(12) 0.0216(10)
F4 0.0285(11) 0.0261(10) 0.0790(16) 0.0037(10) 0.0140(10) 0.0173(8)
F5 0.0281(10) 0.0304(10) 0.0384(11) 0.0016(8) 0.0135(8) 0.0165(8)
F6 0.0255(10) 0.0228(9) 0.0292(10) -0.0064(7) 0.0058(8) 0.0028(7)
F7 0.0415(12) 0.0440(12) 0.0257(10) -0.0138(9) 0.0043(9) 0.0137(10)
F8 0.0413(12) 0.0541(12) 0.0214(10) 0.0078(9) 0.0131(9) 0.0222(10)
F9 0.0262(10) 0.0306(10) 0.0326(11) 0.0160(8) 0.0088(8) 0.0073(8)
F10 0.0236(9) 0.0193(8) 0.0242(9) -0.0002(7) -0.0001(7) 0.0012(7)
F11 0.0184(9) 0.0296(9) 0.0319(10) -0.0010(8) 0.0049(8) 0.0102(8)
F12 0.0191(10) 0.0419(11) 0.0501(13) -0.0030(10) -0.0131(9) 0.0105(9)
F13 0.0498(13) 0.0470(12) 0.0401(12) -0.0226(10) -0.0241(10) 0.0181(10)
F14 0.0533(13) 0.0404(11) 0.0258(10) -0.0106(9) 0.0007(9) 0.0259(10)
F15 0.0212(9) 0.0278(9) 0.0249(9) -0.0032(7) 0.0049(7) 0.0118(7)
F16 0.0183(9) 0.0211(9) 0.0459(12) 0.0034(8) 0.0035(8) 0.0026(7)
F17 0.0157(9) 0.0457(12) 0.0455(12) -0.0020(9) -0.0007(8) 0.0049(9)
F18 0.0241(10) 0.0662(14) 0.0385(12) 0.0005(10) -0.0046(9) 0.0262(10)
F19 0.0435(12) 0.0450(12) 0.0339(11) 0.0102(9) 0.0054(9) 0.0320(10)
F20 0.0266(10) 0.0189(8) 0.0312(10) 0.0012(7) 0.0030(8) 0.0094(7)
F21 0.0203(9) 0.0128(8) 0.0389(11) -0.0017(7) -0.0004(8) 0.0039(7)
F22 0.0323(10) 0.0202(9) 0.0508(12) 0.0041(8) -0.0007(9) 0.0162(8)
F23 0.0185(9) 0.0355(10) 0.0375(11) 0.0052(8) 0.0012(8) 0.0148(8)
F24 0.0156(9) 0.0268(9) 0.0338(10) 0.0059(8) 0.0036(7) 0.0033(7)
F25 0.0197(9) 0.0182(8) 0.0323(10) 0.0088(7) 0.0031(7) 0.0065(7)
F26 0.0272(9) 0.0189(8) 0.0178(9) -0.0019(7) -0.0064(7) 0.0108(7)
F27 0.0360(10) 0.0179(8) 0.0246(10) -0.0063(7) -0.0036(8) 0.0094(8)
F28 0.0473(12) 0.0186(9) 0.0411(12) 0.0002(8) -0.0027(9) 0.0186(8)
F29 0.0320(10) 0.0291(10) 0.0381(11) 0.0046(8) -0.0126(8) 0.0167(8)
F30 0.0259(9) 0.0206(9) 0.0248(9) -0.0028(7) -0.0106(7) 0.0072(7)
F31 0.0215(9) 0.0265(9) 0.0257(10) 0.0002(8) 0.0044(7) -0.0013(7)
F32 0.0405(12) 0.0612(13) 0.0199(10) -0.0012(9) 0.0090(9) 0.0112(10)
F33 0.0408(12) 0.0542(13) 0.0258(11) -0.0220(9) -0.0062(9) 0.0187(10)
F34 0.0257(10) 0.0202(9) 0.0425(11) -0.0147(8) -0.0086(8) 0.0051(8)
F35 0.0261(9) 0.0157(8) 0.0281(10) -0.0011(7) 0.0043(8) 0.0018(7)
F36 0.0205(9) 0.0269(9) 0.0207(9) 0.0017(7) -0.0018(7) 0.0092(7)
F37 0.0370(10) 0.0240(9) 0.0194(9) 0.0049(7) 0.0013(8) 0.0098(8)
F38 0.0357(11) 0.0429(11) 0.0321(11) 0.0109(9) 0.0182(9) 0.0165(9)
F39 0.0228(10) 0.0459(11) 0.0390(12) 0.0102(9) 0.0085(8) 0.0177(9)
F40 0.0212(9) 0.0286(9) 0.0220(9) 0.0014(7) 0.0005(7) 0.0119(7)
O1 0.0271(12) 0.0258(11) 0.0202(11) -0.0093(9) -0.0049(9) 0.0120(9)
O2 0.0273(12) 0.0302(12) 0.0219(11) -0.0137(9) -0.0036(9) 0.0130(10)
O3 0.0207(11) 0.0213(10) 0.0170(10) -0.0056(8) -0.0011(8) 0.0078(9)
O4 0.0288(12) 0.0189(10) 0.0156(10) -0.0038(8) 0.0012(9) 0.0095(9)
N1 0.0159(12) 0.0189(12) 0.0168(12) -0.0040(10) 0.0008(10) 0.0058(10)
N2 0.0213(13) 0.0182(12) 0.0203(13) 0.0002(10) 0.0015(10) 0.0103(10)
N3 0.0232(14) 0.0271(14) 0.0218(14) -0.0082(11) -0.0003(11) 0.0126(11)
N4 0.0176(12) 0.0183(12) 0.0153(12) 0.0002(9) 0.0024(10) 0.0093(10)
N5 0.0153(12) 0.0173(12) 0.0207(13) -0.0014(10) 0.0017(10) 0.0065(10)
N6 0.0221(13) 0.0168(12) 0.0185(13) -0.0009(10) 0.0028(10) 0.0085(10)
C1 0.0170(15) 0.0216(15) 0.0221(16) -0.0025(12) 0.0006(12) 0.0074(12)
C2 0.0185(15) 0.0246(16) 0.0286(17) 0.0058(13) 0.0010(13) 0.0093(13)
C3 0.0244(17) 0.0342(18) 0.0201(16) 0.0040(14) -0.0015(13) 0.0106(14)
C4 0.0223(16) 0.0307(17) 0.0186(16) -0.0074(13) -0.0007(13) 0.0074(13)
C5 0.0171(15) 0.0171(14) 0.0200(15) -0.0041(12) 0.0012(12) 0.0037(12)
C6 0.0234(16) 0.0224(15) 0.0189(15) -0.0097(12) -0.0017(12) 0.0101(13)
C7 0.0220(16) 0.0175(14) 0.0231(16) -0.0047(12) 0.0004(12) 0.0076(12)
C8 0.0279(18) 0.0215(16) 0.0380(19) -0.0076(14) 0.0020(15) 0.0116(14)
C9 0.0251(18) 0.0197(16) 0.046(2) -0.0055(15) 0.0007(15) 0.0052(14)
C10 0.0254(17) 0.0231(16) 0.044(2) 0.0066(15) 0.0089(15) 0.0112(14)
C11 0.0242(16) 0.0239(15) 0.0229(16) 0.0026(13) 0.0059(13) 0.0132(13)
C12 0.0284(18) 0.0362(18) 0.0268(18) -0.0083(14) 0.0054(14) 0.0172(15)
C13 0.0248(17) 0.0263(16) 0.0257(17) -0.0079(13) 0.0019(13) 0.0130(13)
C14 0.0248(18) 0.0328(18) 0.042(2) -0.0083(16) 0.0045(15) 0.0113(15)
C15 0.0322(19) 0.0262(17) 0.037(2) -0.0019(15) 0.0020(15) 0.0129(15)
C16 0.0191(15) 0.0256(15) 0.0200(15) 0.0006(12) 0.0019(12) 0.0112(13)
C17 0.0151(15) 0.0278(16) 0.0311(18) 0.0044(14) 0.0046(13) 0.0083(13)
C18 0.0143(15) 0.0191(15) 0.0324(18) 0.0013(13) -0.0023(13) 0.0030(12)
C19 0.0224(16) 0.0191(14) 0.0205(15) -0.0018(12) -0.0016(12) 0.0086(12)
C20 0.0162(14) 0.0141(13) 0.0187(15) 0.0019(11) -0.0004(11) 0.0078(11)
C21 0.0196(15) 0.0161(14) 0.0134(14) -0.0037(11) -0.0002(11) 0.0055(12)
C22 0.0149(14) 0.0164(14) 0.0186(15) 0.0006(11) 0.0034(11) 0.0043(11)
C23 0.0215(16) 0.0198(15) 0.0207(15) 0.0014(12) 0.0026(12) 0.0045(12)
C24 0.0218(16) 0.0248(16) 0.0266(17) 0.0063(13) 0.0023(13) 0.0079(13)
C25 0.0164(15) 0.0182(14) 0.0359(18) 0.0052(13) 0.0044(13) 0.0078(12)
C26 0.0180(15) 0.0165(14) 0.0306(17) -0.0026(12) 0.0022(13) 0.0067(12)
C27 0.0300(17) 0.0192(15) 0.0224(16) -0.0017(12) 0.0079(13) 0.0106(13)
C28 0.0231(16) 0.0157(14) 0.0240(16) -0.0015(12) 0.0092(13) 0.0079(12)
C29 0.0333(19) 0.0256(16) 0.0352(19) 0.0007(14) 0.0041(15) 0.0178(14)
C30 0.0331(19) 0.0294(17) 0.040(2) 0.0000(15) 0.0180(16) 0.0092(15)
C31 0.0111(14) 0.0181(14) 0.0278(16) 0.0009(12) 0.0028(12) 0.0037(11)
C32 0.0152(15) 0.0200(15) 0.0350(18) 0.0042(13) 0.0031(13) 0.0076(12)
C33 0.0231(17) 0.0318(18) 0.039(2) 0.0157(15) 0.0104(15) 0.0085(14)
C34 0.0211(17) 0.0211(16) 0.059(2) 0.0163(16) 0.0056(16) 0.0088(13)
C35 0.0172(16) 0.0199(15) 0.056(2) 0.0015(15) 0.0043(15) 0.0097(13)
C36 0.0148(15) 0.0201(15) 0.0340(18) 0.0020(13) 0.0023(13) 0.0037(12)
C37 0.0163(14) 0.0217(14) 0.0185(15) -0.0012(12) 0.0019(11) 0.0110(12)
C38 0.0175(15) 0.0192(15) 0.0291(17) 0.0004(13) 0.0049(13) 0.0075(12)
C39 0.0233(16) 0.0303(17) 0.0208(16) -0.0099(13) -0.0002(13) 0.0125(14)
C40 0.0242(17) 0.0385(18) 0.0201(16) 0.0061(14) 0.0077(13) 0.0195(14)
C41 0.0152(15) 0.0266(16) 0.0249(16) 0.0098(13) 0.0058(12) 0.0097(12)
C42 0.0158(15) 0.0221(15) 0.0208(15) 0.0008(12) 0.0010(12) 0.0082(12)
C43 0.0180(15) 0.0170(14) 0.0167(15) 0.0025(11) 0.0016(11) 0.0058(12)
C44 0.0173(15) 0.0194(14) 0.0234(16) 0.0045(12) 0.0050(12) 0.0068(12)
C45 0.0190(16) 0.0265(16) 0.0315(18) 0.0038(14) -0.0064(13) 0.0083(13)
C46 0.0355(19) 0.0258(17) 0.0252(17) -0.0048(14) -0.0108(14) 0.0113(15)
C47 0.0355(19) 0.0251(16) 0.0211(16) -0.0015(13) 0.0012(14) 0.0164(14)
C48 0.0176(15) 0.0185(14) 0.0202(15) 0.0030(12) 0.0026(12) 0.0060(12)
C49 0.0156(14) 0.0210(14) 0.0168(14) -0.0031(11) 0.0025(11) 0.0084(12)
C50 0.0224(16) 0.0256(16) 0.0214(16) 0.0010(13) 0.0031(13) 0.0111(13)
C51 0.0133(15) 0.0365(18) 0.0242(17) -0.0047(14) 0.0007(12) 0.0053(13)
C52 0.0200(17) 0.050(2) 0.0221(17) -0.0001(15) 0.0018(13) 0.0204(16)
C53 0.0295(18) 0.0337(17) 0.0185(16) 0.0022(13) 0.0046(13) 0.0212(15)
C54 0.0205(16) 0.0237(15) 0.0163(15) -0.0032(12) 0.0033(12) 0.0080(13)
C55 0.0195(15) 0.0176(14) 0.0137(14) -0.0036(11) -0.0008(11) 0.0074(12)
C56 0.0199(15) 0.0141(13) 0.0211(15) -0.0024(11) 0.0032(12) 0.0052(12)
C57 0.0284(17) 0.0172(14) 0.0219(16) 0.0000(12) 0.0005(13) 0.0132(13)
C58 0.0173(15) 0.0293(16) 0.0194(15) -0.0018(12) 0.0007(12) 0.0136(13)
C59 0.0178(15) 0.0215(15) 0.0173(15) 0.0010(12) 0.0033(12) 0.0062(12)
C60 0.0204(15) 0.0166(14) 0.0186(15) 0.0002(11) 0.0006(12) 0.0079(12)
C61 0.0110(13) 0.0155(13) 0.0165(14) -0.0006(11) 0.0031(11) 0.0037(11)
C62 0.0166(14) 0.0178(14) 0.0184(15) 0.0031(11) 0.0013(11) 0.0077(11)
C63 0.0213(15) 0.0147(13) 0.0196(15) -0.0031(11) 0.0025(12) 0.0048(12)
C64 0.0260(16) 0.0127(13) 0.0285(17) 0.0025(12) 0.0055(13) 0.0118(12)
C65 0.0171(15) 0.0210(15) 0.0236(16) 0.0049(12) 0.0002(12) 0.0084(12)
C66 0.0155(14) 0.0180(14) 0.0171(15) 0.0001(11) 0.0008(11) 0.0033(11)
C67 0.0150(14) 0.0177(14) 0.0228(16) -0.0013(12) -0.0008(12) 0.0082(12)
C68 0.0170(15) 0.0243(15) 0.0255(17) -0.0003(13) 0.0006(12) 0.0066(12)
C69 0.0230(17) 0.0376(18) 0.0198(16) -0.0010(14) 0.0031(13) 0.0108(14)
C70 0.0243(17) 0.0373(18) 0.0211(16) -0.0137(14) -0.0067(13) 0.0152(15)
C71 0.0180(15) 0.0174(14) 0.0335(18) -0.0093(13) -0.0043(13) 0.0071(12)
C72 0.0184(15) 0.0183(14) 0.0229(16) -0.0006(12) 0.0017(12) 0.0081(12)
C73 0.0175(15) 0.0098(12) 0.0224(15) -0.0029(11) 0.0008(12) 0.0055(11)
C74 0.0215(16) 0.0135(13) 0.0233(16) -0.0012(12) 0.0000(12) 0.0076(12)
C75 0.0284(17) 0.0145(14) 0.0175(15) 0.0012(11) 0.0020(12) 0.0078(12)
C76 0.0304(18) 0.0201(15) 0.0251(17) 0.0051(13) 0.0127(14) 0.0101(13)
C77 0.0155(15) 0.0222(15) 0.0332(18) 0.0022(13) 0.0049(13) 0.0090(12)
C78 0.0230(16) 0.0164(14) 0.0190(15) -0.0007(11) 0.0007(12) 0.0085(12)
C79 0.078(4) 0.090(4) 0.108(5) 0.032(4) 0.012(4) 0.014(3)
B1 0.0139(16) 0.0161(15) 0.0199(17) 0.0008(13) 0.0036(13) 0.0056(13)
B2 0.0144(16) 0.0133(15) 0.0187(17) -0.0015(12) 0.0014(13) 0.0030(12)

loop_
_atom_type_symbol
_atom_type_description
_atom_type_scat_dispersion_real
_atom_type_scat_dispersion_imag
_atom_type_scat_source
C C 0.0033 0.0016 'International Tables Vol C Tables 4.2.6.8 and 6.1.1.4'
B B 0.0013 0.0007 'International Tables Vol C Tables 4.2.6.8 and 6.1.1.4'
Co Co 0.3494 0.9721 'International Tables Vol C Tables 4.2.6.8 and 6.1.1.4'
N N 0.0061 0.0033 'International Tables Vol C Tables 4.2.6.8 and 6.1.1.4'
O O 0.0106 0.0060 'International Tables Vol C Tables 4.2.6.8 and 6.1.1.4'
F F 0.0171 0.0103 'International Tables Vol C Tables 4.2.6.8 and 6.1.1.4'
H H 0.0000 0.0000 'International Tables Vol C Tables 4.2.6.8 and 6.1.1.4'
Cl Cl 0.1484 0.1585 'International Tables Vol C Tables 4.2.6.8 and 6.1.1.4'

loop_
_geom_angle_atom_site_label_1
_geom_angle_atom_site_label_2
_geom_angle_atom_site_label_3
_geom_angle
N1 Co1 N2 86.54(9)
N1 Co1 N4 92.79(9)
N2 Co1 N4 179.08(10)
N1 Co1 N5 179.51(10)
N2 Co1 N5 93.90(9)
N4 Co1 N5 86.77(9)
N1 Co1 O1 89.34(9)
N2 Co1 O1 87.29(9)
N4 Co1 O1 92.08(9)
N5 Co1 O1 90.47(9)
N1 Co1 O3 91.60(9)
N2 Co1 O3 92.28(9)
N4 Co1 O3 88.37(8)
N5 Co1 O3 88.59(9)
O1 Co1 O3 178.94(8)
N3 O1 Co1 114.73(17)
C6 O2 C12 109.2(2)
N6 O3 Co1 113.40(16)
C21 O4 C27 108.3(2)
C5 N1 C1 117.7(2)
C5 N1 Co1 120.12(19)
C1 N1 Co1 122.17(19)
C11 N2 C7 118.5(2)
C11 N2 Co1 121.5(2)
C7 N2 Co1 120.00(19)
O1 N3 C13 124.0(2)
O1 N3 C6 121.5(2)
C13 N3 C6 112.2(2)
C20 N4 C16 117.5(2)
C20 N4 Co1 120.45(17)
C16 N4 Co1 121.99(19)
C26 N5 C22 117.8(2)
C26 N5 Co1 122.4(2)
C22 N5 Co1 119.75(18)
O3 N6 C28 124.5(2)
O3 N6 C21 122.8(2)
C28 N6 C21 112.6(2)
N1 C1 C2 123.0(3)
N1 C1 H1 118.5
C2 C1 H1 118.5
C1 C2 C3 118.5(3)
C1 C2 H2 120.8
C3 C2 H2 120.8
C4 C3 C2 119.2(3)
C4 C3 H3 120.4
C2 C3 H3 120.4
C5 C4 C3 119.2(3)
C5 C4 H4 120.4
C3 C4 H4 120.4
N1 C5 C4 122.4(3)
N1 C5 C6 115.6(2)
C4 C5 C6 122.0(3)
O2 C6 N3 103.6(2)
O2 C6 C5 113.3(2)
N3 C6 C5 109.3(2)
O2 C6 C7 110.3(2)
N3 C6 C7 110.7(2)
C5 C6 C7 109.5(2)
N2 C7 C8 122.3(3)
N2 C7 C6 115.4(2)
C8 C7 C6 122.2(3)
C7 C8 C9 118.7(3)
C7 C8 H8 120.6
C9 C8 H8 120.6
C10 C9 C8 119.2(3)
C10 C9 H9 120.4
C8 C9 H9 120.4
C9 C10 C11 119.1(3)
C9 C10 H10 120.5
C11 C10 H10 120.5
N2 C11 C10 122.2(3)
N2 C11 H11 118.9
C10 C11 H11 118.9
O2 C12 C13 106.3(2)
O2 C12 H12A 110.5
C13 C12 H12A 110.5
O2 C12 H12B 110.5
C13 C12 H12B 110.5
H12A C12 H12B 108.7
N3 C13 C14 109.5(2)
N3 C13 C12 97.3(2)
C14 C13 C12 114.4(3)
N3 C13 C15 108.5(2)
C14 C13 C15 112.3(3)
C12 C13 C15 113.7(3)
C13 C14 H14A 109.5
C13 C14 H14B 109.5
H14A C14 H14B 109.5
C13 C14 H14C 109.5
H14A C14 H14C 109.5
H14B C14 H14C 109.5
C13 C15 H15A 109.5
C13 C15 H15B 109.5
H15A C15 H15B 109.5
C13 C15 H15C 109.5
H15A C15 H15C 109.5
H15B C15 H15C 109.5
N4 C16 C17 122.2(3)
N4 C16 H16 118.9
C17 C16 H16 118.9
C18 C17 C16 119.6(3)
C18 C17 H17 120.2
C16 C17 H17 120.2
C17 C18 C19 119.4(3)
C17 C18 H18 120.3
C19 C18 H18 120.3
C18 C19 C20 117.9(3)
C18 C19 H19 121.0
C20 C19 H19 121.0
N4 C20 C19 123.3(2)
N4 C20 C21 114.7(2)
C19 C20 C21 122.0(3)
O4 C21 N6 102.4(2)
O4 C21 C22 110.6(2)
N6 C21 C22 111.9(2)
O4 C21 C20 113.5(2)
N6 C21 C20 109.8(2)
C22 C21 C20 108.7(2)
N5 C22 C23 122.9(3)
N5 C22 C21 115.5(2)
C23 C22 C21 121.4(3)
C22 C23 C24 118.3(3)
C22 C23 H23 120.9
C24 C23 H23 120.9
C25 C24 C23 119.3(3)
C25 C24 H24 120.3
C23 C24 H24 120.3
C26 C25 C24 119.0(3)
C26 C25 H25 120.5
C24 C25 H25 120.5
N5 C26 C25 122.8(3)
N5 C26 H26 118.6
C25 C26 H26 118.6
O4 C27 C28 105.6(2)
O4 C27 H27A 110.6
C28 C27 H27A 110.6
O4 C27 H27B 110.6
C28 C27 H27B 110.6
H27A C27 H27B 108.7
N6 C28 C29 109.8(2)
N6 C28 C27 98.3(2)
C29 C28 C27 113.7(2)
N6 C28 C30 108.3(2)
C29 C28 C30 112.6(3)
C27 C28 C30 113.1(3)
C28 C29 H29A 109.5
C28 C29 H29B 109.5
H29A C29 H29B 109.5
C28 C29 H29C 109.5
H29A C29 H29C 109.5
H29B C29 H29C 109.5
C28 C30 H30A 109.5
C28 C30 H30B 109.5
H30A C30 H30B 109.5
C28 C30 H30C 109.5
H30A C30 H30C 109.5
H30B C30 H30C 109.5
C36 C31 C32 113.1(3)
C36 C31 B1 127.9(3)
C32 C31 B1 118.7(3)
F1 C32 C33 115.7(3)
F1 C32 C31 119.3(2)
C33 C32 C31 125.0(3)
F2 C33 C34 119.8(3)
F2 C33 C32 121.1(3)
C34 C33 C32 119.1(3)
F3 C34 C33 120.5(3)
F3 C34 C35 120.4(3)
C33 C34 C35 119.1(3)
F4 C35 C34 119.7(3)
F4 C35 C36 120.6(3)
C34 C35 C36 119.7(3)
F5 C36 C31 121.1(3)
F5 C36 C35 115.0(3)
C31 C36 C35 123.9(3)
C42 C37 C38 113.3(3)
C42 C37 B1 127.3(3)
C38 C37 B1 118.9(2)
F6 C38 C39 116.0(3)
F6 C38 C37 119.3(3)
C39 C38 C37 124.7(3)
F7 C39 C40 120.4(3)
F7 C39 C38 120.4(3)
C40 C39 C38 119.2(3)
F8 C40 C41 120.7(3)
F8 C40 C39 120.4(3)
C41 C40 C39 118.9(3)
F9 C41 C40 119.8(3)
F9 C41 C42 120.2(3)
C40 C41 C42 120.0(3)
F10 C42 C41 114.5(2)
F10 C42 C37 121.6(2)
C41 C42 C37 123.9(3)
C44 C43 C48 113.3(3)
C44 C43 B1 119.5(3)
C48 C43 B1 126.8(3)
F11 C44 C45 115.8(3)
F11 C44 C43 119.6(3)
C45 C44 C43 124.5(3)
F12 C45 C46 119.8(3)
F12 C45 C44 120.9(3)
C46 C45 C44 119.3(3)
F13 C46 C47 120.4(3)
F13 C46 C45 120.9(3)
C47 C46 C45 118.7(3)
F14 C47 C48 120.8(3)
F14 C47 C46 119.4(3)
C48 C47 C46 119.8(3)
F15 C48 C47 114.7(3)
F15 C48 C43 121.0(3)
C47 C48 C43 124.3(3)
C50 C49 C54 112.7(3)
C50 C49 B1 127.3(3)
C54 C49 B1 119.3(2)
F16 C50 C51 114.7(3)
F16 C50 C49 121.3(3)
C51 C50 C49 124.0(3)
F17 C51 C52 120.4(3)
F17 C51 C50 119.5(3)
C52 C51 C50 120.2(3)
F18 C52 C51 120.7(3)
F18 C52 C53 120.6(3)
C51 C52 C53 118.6(3)
F19 C53 C52 120.0(3)
F19 C53 C54 120.5(3)
C52 C53 C54 119.4(3)
F20 C54 C53 116.1(3)
F20 C54 C49 118.9(3)
C53 C54 C49 124.9(3)
C56 C55 C60 112.7(3)
C56 C55 B2 120.7(2)
C60 C55 B2 126.6(2)
F21 C56 C57 116.5(2)
F21 C56 C55 118.6(3)
C57 C56 C55 124.9(3)
F22 C57 C56 121.5(3)
F22 C57 C58 118.8(3)
C56 C57 C58 119.7(3)
F23 C58 C59 120.7(3)
F23 C58 C57 120.7(3)
C59 C58 C57 118.7(3)
F24 C59 C58 119.8(3)
F24 C59 C60 120.6(2)
C58 C59 C60 119.7(3)
F25 C60 C59 114.1(2)
F25 C60 C55 121.7(3)
C59 C60 C55 124.2(3)
C66 C61 C62 112.9(2)
C66 C61 B2 128.0(2)
C62 C61 B2 119.0(2)
F26 C62 C63 115.8(2)
F26 C62 C61 119.3(2)
C63 C62 C61 124.9(3)
F27 C63 C64 120.3(2)
F27 C63 C62 120.8(3)
C64 C63 C62 118.9(3)
F28 C64 C65 119.8(3)
F28 C64 C63 121.1(3)
C65 C64 C63 119.1(3)
F29 C65 C64 119.2(3)
F29 C65 C66 121.0(3)
C64 C65 C66 119.8(3)
F30 C66 C65 114.9(2)
F30 C66 C61 120.9(2)
C65 C66 C61 124.2(3)
C72 C67 C68 113.0(3)
C72 C67 B2 127.8(2)
C68 C67 B2 119.1(2)
F31 C68 C69 116.2(3)
F31 C68 C67 119.3(3)
C69 C68 C67 124.5(3)
F32 C69 C68 120.6(3)
F32 C69 C70 119.9(3)
C68 C69 C70 119.5(3)
F33 C70 C71 120.5(3)
F33 C70 C69 120.7(3)
C71 C70 C69 118.8(3)
F34 C71 C70 119.7(3)
F34 C71 C72 120.5(3)
C70 C71 C72 119.8(3)
F35 C72 C71 114.9(2)
F35 C72 C67 120.7(3)
C71 C72 C67 124.4(3)
C74 C73 C78 113.4(3)
C74 C73 B2 128.1(3)
C78 C73 B2 118.2(2)
F36 C74 C73 121.6(2)
F36 C74 C75 114.9(2)
C73 C74 C75 123.4(3)
F37 C75 C76 119.8(3)
F37 C75 C74 120.1(3)
C76 C75 C74 120.1(3)
F38 C76 C75 120.8(3)
F38 C76 C77 119.8(3)
C75 C76 C77 119.4(3)
F39 C77 C76 120.4(3)
F39 C77 C78 120.7(3)
C76 C77 C78 118.9(3)
F40 C78 C77 115.9(3)
F40 C78 C73 119.4(2)
C77 C78 C73 124.7(3)
Cl2 C79 Cl1 111.8(3)
Cl2 C79 H79A 109.2
Cl1 C79 H79A 109.2
Cl2 C79 H79B 109.2
Cl1 C79 H79B 109.2
H79A C79 H79B 107.9
C49 B1 C43 113.9(2)
C49 B1 C31 113.8(2)
C43 B1 C31 102.0(2)
C49 B1 C37 100.6(2)
C43 B1 C37 113.4(2)
C31 B1 C37 113.7(2)
C61 B2 C55 111.9(2)
C61 B2 C67 113.2(2)
C55 B2 C67 103.9(2)
C61 B2 C73 101.7(2)
C55 B2 C73 113.6(2)
C67 B2 C73 112.8(2)

loop_
_geom_bond_atom_site_label_1
_geom_bond_atom_site_label_2
_geom_bond_distance
Co1 N1 1.977(2)
Co1 N2 1.981(2)
Co1 N4 1.987(2)
Co1 N5 1.992(2)
Co1 O1 2.117(2)
Co1 O3 2.126(2)
Cl1 C79 1.752(6)
Cl2 C79 1.729(6)
F1 C32 1.351(3)
F2 C33 1.342(4)
F3 C34 1.340(3)
F4 C35 1.348(4)
F5 C36 1.356(3)
F6 C38 1.357(3)
F7 C39 1.348(3)
F8 C40 1.346(3)
F9 C41 1.349(3)
F10 C42 1.354(3)
F11 C44 1.348(3)
F12 C45 1.342(3)
F13 C46 1.339(4)
F14 C47 1.345(3)
F15 C48 1.360(3)
F16 C50 1.350(3)
F17 C51 1.351(3)
F18 C52 1.344(3)
F19 C53 1.348(3)
F20 C54 1.357(3)
F21 C56 1.357(3)
F22 C57 1.343(3)
F23 C58 1.344(3)
F24 C59 1.346(3)
F25 C60 1.352(3)
F26 C62 1.357(3)
F27 C63 1.349(3)
F28 C64 1.344(3)
F29 C65 1.340(3)
F30 C66 1.358(3)
F31 C68 1.348(3)
F32 C69 1.346(3)
F33 C70 1.342(3)
F34 C71 1.346(3)
F35 C72 1.350(3)
F36 C74 1.351(3)
F37 C75 1.344(3)
F38 C76 1.351(3)
F39 C77 1.347(3)
F40 C78 1.353(3)
O1 N3 1.274(3)
O2 C6 1.395(3)
O2 C12 1.452(4)
O3 N6 1.276(3)
O4 C21 1.395(3)
O4 C27 1.446(3)
N1 C5 1.342(3)
N1 C1 1.347(4)
N2 C11 1.343(4)
N2 C7 1.345(4)
N3 C13 1.473(4)
N3 C6 1.478(4)
N4 C20 1.346(3)
N4 C16 1.348(3)
N5 C26 1.341(4)
N5 C22 1.343(4)
N6 C28 1.480(4)
N6 C21 1.488(4)
C1 C2 1.372(4)
C1 H1 0.9500
C2 C3 1.379(4)
C2 H2 0.9500
C3 C4 1.376(4)
C3 H3 0.9500
C4 C5 1.372(4)
C4 H4 0.9500
C5 C6 1.528(4)
C6 C7 1.527(4)
C7 C8 1.375(4)
C8 C9 1.388(4)
C8 H8 0.9500
C9 C10 1.374(5)
C9 H9 0.9500
C10 C11 1.379(4)
C10 H10 0.9500
C11 H11 0.9500
C12 C13 1.516(4)
C12 H12A 0.9900
C12 H12B 0.9900
C13 C14 1.516(4)
C13 C15 1.537(4)
C14 H14A 0.9800
C14 H14B 0.9800
C14 H14C 0.9800
C15 H15A 0.9800
C15 H15B 0.9800
C15 H15C 0.9800
C16 C17 1.377(4)
C16 H16 0.9500
C17 C18 1.372(4)
C17 H17 0.9500
C18 C19 1.381(4)
C18 H18 0.9500
C19 C20 1.387(4)
C19 H19 0.9500
C20 C21 1.526(4)
C21 C22 1.517(4)
C22 C23 1.380(4)
C23 C24 1.384(4)
C23 H23 0.9500
C24 C25 1.377(4)
C24 H24 0.9500
C25 C26 1.373(4)
C25 H25 0.9500
C26 H26 0.9500
C27 C28 1.520(4)
C27 H27A 0.9900
C27 H27B 0.9900
C28 C29 1.515(4)
C28 C30 1.527(4)
C29 H29A 0.9800
C29 H29B 0.9800
C29 H29C 0.9800
C30 H30A 0.9800
C30 H30B 0.9800
C30 H30C 0.9800
C31 C36 1.382(4)
C31 C32 1.388(4)
C31 B1 1.652(4)
C32 C33 1.378(4)
C33 C34 1.367(5)
C34 C35 1.371(5)
C35 C36 1.389(4)
C37 C42 1.384(4)
C37 C38 1.385(4)
C37 B1 1.658(4)
C38 C39 1.374(4)
C39 C40 1.371(4)
C40 C41 1.366(4)
C41 C42 1.379(4)
C43 C44 1.383(4)
C43 C48 1.384(4)
C43 B1 1.653(4)
C44 C45 1.379(4)
C45 C46 1.373(5)
C46 C47 1.376(5)
C47 C48 1.370(4)
C49 C50 1.382(4)
C49 C54 1.394(4)
C49 B1 1.650(4)
C50 C51 1.381(4)
C51 C52 1.367(5)
C52 C53 1.369(4)
C53 C54 1.370(4)
C55 C56 1.390(4)
C55 C60 1.395(4)
C55 B2 1.652(4)
C56 C57 1.367(4)
C57 C58 1.376(4)
C58 C59 1.374(4)
C59 C60 1.381(4)
C61 C66 1.380(4)
C61 C62 1.391(4)
C61 B2 1.650(4)
C62 C63 1.372(4)
C63 C64 1.369(4)
C64 C65 1.368(4)
C65 C66 1.376(4)
C67 C72 1.385(4)
C67 C68 1.393(4)
C67 B2 1.654(4)
C68 C69 1.376(4)
C69 C70 1.376(4)
C70 C71 1.369(4)
C71 C72 1.380(4)
C73 C74 1.385(4)
C73 C78 1.386(4)
C73 B2 1.668(4)
C74 C75 1.387(4)
C75 C76 1.357(4)
C76 C77 1.370(4)
C77 C78 1.379(4)
C79 H79A 0.9900
C79 H79B 0.9900

loop_
_geom_torsion_atom_site_label_1
_geom_torsion_atom_site_label_2
_geom_torsion_atom_site_label_3
_geom_torsion_atom_site_label_4
_geom_torsion
N1 Co1 O1 N3 -38.27(19)
N2 Co1 O1 N3 48.30(19)
N4 Co1 O1 N3 -131.04(19)
N5 Co1 O1 N3 142.18(19)
O3 Co1 O1 N3 114(4)
N1 Co1 O3 N6 -135.36(17)
N2 Co1 O3 N6 138.04(17)
N4 Co1 O3 N6 -42.61(17)
N5 Co1 O3 N6 44.19(17)
O1 Co1 O3 N6 72(4)
N2 Co1 N1 C5 -46.8(2)
N4 Co1 N1 C5 132.5(2)
N5 Co1 N1 C5 107(12)
O1 Co1 N1 C5 40.5(2)
O3 Co1 N1 C5 -139.0(2)
N2 Co1 N1 C1 133.6(2)
N4 Co1 N1 C1 -47.1(2)
N5 Co1 N1 C1 -72(12)
O1 Co1 N1 C1 -139.1(2)
O3 Co1 N1 C1 41.4(2)
N1 Co1 N2 C11 -133.1(2)
N4 Co1 N2 C11 -176(100)
N5 Co1 N2 C11 47.1(2)
O1 Co1 N2 C11 137.4(2)
O3 Co1 N2 C11 -41.7(2)
N1 Co1 N2 C7 48.4(2)
N4 Co1 N2 C7 5(6)
N5 Co1 N2 C7 -131.4(2)
O1 Co1 N2 C7 -41.1(2)
O3 Co1 N2 C7 139.9(2)
Co1 O1 N3 C13 -168.8(2)
Co1 O1 N3 C6 -7.4(3)
N1 Co1 N4 C20 134.2(2)
N2 Co1 N4 C20 177(100)
N5 Co1 N4 C20 -46.0(2)
O1 Co1 N4 C20 -136.4(2)
O3 Co1 N4 C20 42.7(2)
N1 Co1 N4 C16 -47.2(2)
N2 Co1 N4 C16 -4(6)
N5 Co1 N4 C16 132.6(2)
O1 Co1 N4 C16 42.2(2)
O3 Co1 N4 C16 -138.7(2)
N1 Co1 N5 C26 -106(12)
N2 Co1 N5 C26 47.9(2)
N4 Co1 N5 C26 -131.5(2)
O1 Co1 N5 C26 -39.4(2)
O3 Co1 N5 C26 140.1(2)
N1 Co1 N5 C22 70(12)
N2 Co1 N5 C22 -135.8(2)
N4 Co1 N5 C22 44.9(2)
O1 Co1 N5 C22 136.9(2)
O3 Co1 N5 C22 -43.6(2)
Co1 O3 N6 C28 174.07(18)
Co1 O3 N6 C21 -1.7(3)
C5 N1 C1 C2 -0.4(4)
Co1 N1 C1 C2 179.2(2)
N1 C1 C2 C3 -0.7(4)
C1 C2 C3 C4 0.8(4)
C2 C3 C4 C5 0.1(4)
C1 N1 C5 C4 1.4(4)
Co1 N1 C5 C4 -178.2(2)
C1 N1 C5 C6 -178.8(2)
Co1 N1 C5 C6 1.6(3)
C3 C4 C5 N1 -1.3(4)
C3 C4 C5 C6 178.9(3)
C12 O2 C6 N3 -12.8(3)
C12 O2 C6 C5 105.6(3)
C12 O2 C6 C7 -131.3(3)
O1 N3 C6 O2 -173.3(2)
C13 N3 C6 O2 -9.9(3)
O1 N3 C6 C5 65.6(3)
C13 N3 C6 C5 -131.0(2)
O1 N3 C6 C7 -55.0(3)
C13 N3 C6 C7 108.4(3)
N1 C5 C6 O2 -176.8(2)
C4 C5 C6 O2 3.1(4)
N1 C5 C6 N3 -61.8(3)
C4 C5 C6 N3 118.1(3)
N1 C5 C6 C7 59.6(3)
C4 C5 C6 C7 -120.5(3)
C11 N2 C7 C8 -0.8(4)
Co1 N2 C7 C8 177.7(2)
C11 N2 C7 C6 177.2(3)
Co1 N2 C7 C6 -4.4(3)
O2 C6 C7 N2 176.8(2)
N3 C6 C7 N2 62.7(3)
C5 C6 C7 N2 -57.8(3)
O2 C6 C7 C8 -5.2(4)
N3 C6 C7 C8 -119.3(3)
C5 C6 C7 C8 120.1(3)
N2 C7 C8 C9 1.0(5)
C6 C7 C8 C9 -176.8(3)
C7 C8 C9 C10 -0.3(5)
C8 C9 C10 C11 -0.5(5)
C7 N2 C11 C10 0.0(4)
Co1 N2 C11 C10 -178.5(2)
C9 C10 C11 N2 0.6(5)
C6 O2 C12 C13 30.4(3)
O1 N3 C13 C14 -51.7(4)
C6 N3 C13 C14 145.4(3)
O1 N3 C13 C12 -170.8(3)
C6 N3 C13 C12 26.3(3)
O1 N3 C13 C15 71.2(3)
C6 N3 C13 C15 -91.8(3)
O2 C12 C13 N3 -32.8(3)
O2 C12 C13 C14 -148.1(3)
O2 C12 C13 C15 81.2(3)
C20 N4 C16 C17 -1.2(4)
Co1 N4 C16 C17 -179.9(2)
N4 C16 C17 C18 1.5(4)
C16 C17 C18 C19 -0.2(4)
C17 C18 C19 C20 -1.3(4)
C16 N4 C20 C19 -0.4(4)
Co1 N4 C20 C19 178.3(2)
C16 N4 C20 C21 -177.4(2)
Co1 N4 C20 C21 1.2(3)
C18 C19 C20 N4 1.7(4)
C18 C19 C20 C21 178.5(3)
C27 O4 C21 N6 -27.1(2)
C27 O4 C21 C22 -146.4(2)
C27 O4 C21 C20 91.2(3)
O3 N6 C21 O4 -176.9(2)
C28 N6 C21 O4 6.9(3)
O3 N6 C21 C22 -58.5(3)
C28 N6 C21 C22 125.3(2)
O3 N6 C21 C20 62.3(3)
C28 N6 C21 C20 -113.9(2)
N4 C20 C21 O4 -175.2(2)
C19 C20 C21 O4 7.7(4)
N4 C20 C21 N6 -61.3(3)
C19 C20 C21 N6 121.6(3)
N4 C20 C21 C22 61.3(3)
C19 C20 C21 C22 -115.8(3)
C26 N5 C22 C23 1.7(4)
Co1 N5 C22 C23 -174.8(2)
C26 N5 C22 C21 177.2(2)
Co1 N5 C22 C21 0.7(3)
O4 C21 C22 N5 172.2(2)
N6 C21 C22 N5 58.8(3)
C20 C21 C22 N5 -62.6(3)
O4 C21 C22 C23 -12.2(4)
N6 C21 C22 C23 -125.6(3)
C20 C21 C22 C23 113.0(3)
N5 C22 C23 C24 -1.0(4)
C21 C22 C23 C24 -176.3(3)
C22 C23 C24 C25 -0.3(4)
C23 C24 C25 C26 0.9(4)
C22 N5 C26 C25 -1.1(4)
Co1 N5 C26 C25 175.3(2)
C24 C25 C26 N5 -0.2(4)
C21 O4 C27 C28 38.0(3)
O3 N6 C28 C29 -42.9(3)
C21 N6 C28 C29 133.2(2)
O3 N6 C28 C27 -161.9(2)
C21 N6 C28 C27 14.3(3)
O3 N6 C28 C30 80.4(3)
C21 N6 C28 C30 -103.5(3)
O4 C27 C28 N6 -29.9(3)
O4 C27 C28 C29 -145.9(2)
O4 C27 C28 C30 84.2(3)
C36 C31 C32 F1 179.2(3)
B1 C31 C32 F1 4.5(4)
C36 C31 C32 C33 -0.6(4)
B1 C31 C32 C33 -175.4(3)
F1 C32 C33 F2 -1.2(4)
C31 C32 C33 F2 178.7(3)
F1 C32 C33 C34 179.8(3)
C31 C32 C33 C34 -0.3(5)
F2 C33 C34 F3 1.3(5)
C32 C33 C34 F3 -179.7(3)
F2 C33 C34 C35 -178.6(3)
C32 C33 C34 C35 0.4(5)
F3 C34 C35 F4 0.2(5)
C33 C34 C35 F4 -179.9(3)
F3 C34 C35 C36 -179.5(3)
C33 C34 C35 C36 0.4(5)
C32 C31 C36 F5 -178.2(3)
B1 C31 C36 F5 -4.0(5)
C32 C31 C36 C35 1.5(4)
B1 C31 C36 C35 175.7(3)
F4 C35 C36 F5 -1.5(4)
C34 C35 C36 F5 178.2(3)
F4 C35 C36 C31 178.8(3)
C34 C35 C36 C31 -1.5(5)
C42 C37 C38 F6 -177.7(2)
B1 C37 C38 F6 -5.8(4)
C42 C37 C38 C39 1.9(4)
B1 C37 C38 C39 173.8(3)
F6 C38 C39 F7 -0.7(4)
C37 C38 C39 F7 179.7(3)
F6 C38 C39 C40 179.5(3)
C37 C38 C39 C40 -0.1(5)
F7 C39 C40 F8 -1.0(4)
C38 C39 C40 F8 178.8(3)
F7 C39 C40 C41 178.9(3)
C38 C39 C40 C41 -1.3(5)
F8 C40 C41 F9 1.5(4)
C39 C40 C41 F9 -178.4(3)
F8 C40 C41 C42 -179.4(3)
C39 C40 C41 C42 0.7(4)
F9 C41 C42 F10 1.7(4)
C40 C41 C42 F10 -177.4(3)
F9 C41 C42 C37 -179.6(3)
C40 C41 C42 C37 1.3(5)
C38 C37 C42 F10 176.1(2)
B1 C37 C42 F10 5.1(4)
C38 C37 C42 C41 -2.5(4)
B1 C37 C42 C41 -173.5(3)
C48 C43 C44 F11 177.2(2)
B1 C43 C44 F11 3.9(4)
C48 C43 C44 C45 -2.7(4)
B1 C43 C44 C45 -176.0(3)
F11 C44 C45 F12 2.0(4)
C43 C44 C45 F12 -178.1(3)
F11 C44 C45 C46 -177.6(3)
C43 C44 C45 C46 2.3(5)
F12 C45 C46 F13 0.4(5)
C44 C45 C46 F13 180.0(3)
F12 C45 C46 C47 -179.3(3)
C44 C45 C46 C47 0.4(5)
F13 C46 C47 F14 -1.8(5)
C45 C46 C47 F14 177.9(3)
F13 C46 C47 C48 178.1(3)
C45 C46 C47 C48 -2.2(5)
F14 C47 C48 F15 0.8(4)
C46 C47 C48 F15 -179.0(3)
F14 C47 C48 C43 -178.4(3)
C46 C47 C48 C43 1.7(5)
C44 C43 C48 F15 -178.5(2)
B1 C43 C48 F15 -5.8(4)
C44 C43 C48 C47 0.7(4)
B1 C43 C48 C47 173.4(3)
C54 C49 C50 F16 179.4(3)
B1 C49 C50 F16 8.6(5)
C54 C49 C50 C51 -0.8(4)
B1 C49 C50 C51 -171.6(3)
F16 C50 C51 F17 1.6(4)
C49 C50 C51 F17 -178.2(3)
F16 C50 C51 C52 -177.6(3)
C49 C50 C51 C52 2.6(5)
F17 C51 C52 F18 -1.2(5)
C50 C51 C52 F18 178.0(3)
F17 C51 C52 C53 178.1(3)
C50 C51 C52 C53 -2.7(5)
F18 C52 C53 F19 -0.3(4)
C51 C52 C53 F19 -179.6(3)
F18 C52 C53 C54 -179.6(3)
C51 C52 C53 C54 1.1(5)
F19 C53 C54 F20 0.5(4)
C52 C53 C54 F20 179.8(3)
F19 C53 C54 C49 -178.5(3)
C52 C53 C54 C49 0.8(5)
C50 C49 C54 F20 -179.9(2)
B1 C49 C54 F20 -8.3(4)
C50 C49 C54 C53 -0.9(4)
B1 C49 C54 C53 170.7(3)
C60 C55 C56 F21 176.4(2)
B2 C55 C56 F21 -3.0(4)
C60 C55 C56 C57 -6.1(4)
B2 C55 C56 C57 174.5(3)
F21 C56 C57 F22 1.9(4)
C55 C56 C57 F22 -175.6(3)
F21 C56 C57 C58 -178.5(3)
C55 C56 C57 C58 3.9(5)
F22 C57 C58 F23 -0.9(4)
C56 C57 C58 F23 179.6(3)
F22 C57 C58 C59 179.6(3)
C56 C57 C58 C59 0.0(4)
F23 C58 C59 F24 0.3(4)
C57 C58 C59 F24 179.9(3)
F23 C58 C59 C60 179.3(3)
C57 C58 C59 C60 -1.2(4)
F24 C59 C60 F25 -1.9(4)
C58 C59 C60 F25 179.2(2)
F24 C59 C60 C55 177.5(3)
C58 C59 C60 C55 -1.5(5)
C56 C55 C60 F25 -175.9(2)
B2 C55 C60 F25 3.5(4)
C56 C55 C60 C59 4.8(4)
B2 C55 C60 C59 -175.8(3)
C66 C61 C62 F26 -177.8(2)
B2 C61 C62 F26 -1.3(4)
C66 C61 C62 C63 3.8(4)
B2 C61 C62 C63 -179.7(3)
F26 C62 C63 F27 -2.8(4)
C61 C62 C63 F27 175.7(2)
F26 C62 C63 C64 177.2(2)
C61 C62 C63 C64 -4.3(4)
F27 C63 C64 F28 1.7(4)
C62 C63 C64 F28 -178.3(3)
F27 C63 C64 C65 -177.8(3)
C62 C63 C64 C65 2.2(4)
F28 C64 C65 F29 -1.2(4)
C63 C64 C65 F29 178.3(3)
F28 C64 C65 C66 -179.5(3)
C63 C64 C65 C66 0.0(4)
F29 C65 C66 F30 1.0(4)
C64 C65 C66 F30 179.3(2)
F29 C65 C66 C61 -178.6(2)
C64 C65 C66 C61 -0.3(4)
C62 C61 C66 F30 178.9(2)
B2 C61 C66 F30 2.8(4)
C62 C61 C66 C65 -1.4(4)
B2 C61 C66 C65 -177.5(3)
C72 C67 C68 F31 -179.5(3)
B2 C67 C68 F31 3.9(4)
C72 C67 C68 C69 -0.2(4)
B2 C67 C68 C69 -176.8(3)
F31 C68 C69 F32 -1.0(4)
C67 C68 C69 F32 179.7(3)
F31 C68 C69 C70 178.6(3)
C67 C68 C69 C70 -0.7(5)
F32 C69 C70 F33 -0.9(5)
C68 C69 C70 F33 179.5(3)
F32 C69 C70 C71 -179.9(3)
C68 C69 C70 C71 0.5(5)
F33 C70 C71 F34 1.3(4)
C69 C70 C71 F34 -179.6(3)
F33 C70 C71 C72 -178.5(3)
C69 C70 C71 C72 0.6(5)
F34 C71 C72 F35 -1.6(4)
C70 C71 C72 F35 178.1(3)
F34 C71 C72 C67 178.7(3)
C70 C71 C72 C67 -1.5(5)
C68 C67 C72 F35 -178.4(3)
B2 C67 C72 F35 -2.1(4)
C68 C67 C72 C71 1.3(4)
B2 C67 C72 C71 177.5(3)
C78 C73 C74 F36 176.2(2)
B2 C73 C74 F36 3.1(4)
C78 C73 C74 C75 -2.6(4)
B2 C73 C74 C75 -175.7(3)
F36 C74 C75 F37 2.8(4)
C73 C74 C75 F37 -178.4(2)
F36 C74 C75 C76 -176.9(2)
C73 C74 C75 C76 1.9(4)
F37 C75 C76 F38 -0.2(4)
C74 C75 C76 F38 179.5(3)
F37 C75 C76 C77 179.8(3)
C74 C75 C76 C77 -0.5(4)
F38 C76 C77 F39 -1.2(4)
C75 C76 C77 F39 178.8(3)
F38 C76 C77 C78 179.9(3)
C75 C76 C77 C78 -0.1(4)
F39 C77 C78 F40 1.1(4)
C76 C77 C78 F40 -180.0(3)
F39 C77 C78 C73 -179.7(3)
C76 C77 C78 C73 -0.8(5)
C74 C73 C78 F40 -178.8(2)
B2 C73 C78 F40 -5.0(4)
C74 C73 C78 C77 2.0(4)
B2 C73 C78 C77 175.9(3)
C50 C49 B1 C43 -127.3(3)
C54 C49 B1 C43 62.4(3)
C50 C49 B1 C31 -11.0(4)
C54 C49 B1 C31 178.8(2)
C50 C49 B1 C37 111.0(3)
C54 C49 B1 C37 -59.3(3)
C44 C43 B1 C49 -172.8(2)
C48 C43 B1 C49 15.0(4)
C44 C43 B1 C31 64.2(3)
C48 C43 B1 C31 -108.1(3)
C44 C43 B1 C37 -58.5(3)
C48 C43 B1 C37 129.2(3)
C36 C31 B1 C49 123.4(3)
C32 C31 B1 C49 -62.7(3)
C36 C31 B1 C43 -113.4(3)
C32 C31 B1 C43 60.4(3)
C36 C31 B1 C37 9.1(4)
C32 C31 B1 C37 -177.1(3)
C42 C37 B1 C49 109.0(3)
C38 C37 B1 C49 -61.6(3)
C42 C37 B1 C43 -13.0(4)
C38 C37 B1 C43 176.4(2)
C42 C37 B1 C31 -129.0(3)
C38 C37 B1 C31 60.5(3)
C66 C61 B2 C55 -133.5(3)
C62 C61 B2 C55 50.6(3)
C66 C61 B2 C67 -16.5(4)
C62 C61 B2 C67 167.6(2)
C66 C61 B2 C73 104.9(3)
C62 C61 B2 C73 -71.0(3)
C56 C55 B2 C61 -164.9(2)
C60 C55 B2 C61 15.8(4)
C56 C55 B2 C67 72.6(3)
C60 C55 B2 C67 -106.7(3)
C56 C55 B2 C73 -50.4(3)
C60 C55 B2 C73 130.3(3)
C72 C67 B2 C61 128.8(3)
C68 C67 B2 C61 -55.2(3)
C72 C67 B2 C55 -109.5(3)
C68 C67 B2 C55 66.5(3)
C72 C67 B2 C73 13.9(4)
C68 C67 B2 C73 -170.0(3)
C74 C73 B2 C61 107.5(3)
C78 C73 B2 C61 -65.4(3)
C74 C73 B2 C55 -13.0(4)
C78 C73 B2 C55 174.2(2)
C74 C73 B2 C67 -130.9(3)
C78 C73 B2 C67 56.2(3)
